data_7234164
loop_
_publ_author_name
'Makhmudiyarova, Nataliya N.'
'Shangaraev, Kamil R.'
'Dzhemileva, Lilya U.'
'Tyumkina, Tatyana V.'
'Mescheryakova, Ekaterina S.'
'D'yakonov, Vladimir A.'
'Ibragimov, Askhat G.'
'Dzhemilev, Usein M.'

_publ_section_title
;
 New synthesis of tetraoxaspirododecane-diamines and
 tetraoxazaspirobicycloalkanes
;
_journal_issue 51
_journal_name_full 'RSC Advances'
_journal_page_first 29949
_journal_paper_doi 10.1039/C9RA06372B
_journal_volume 9
_journal_year 2019
_chemical_formula_moiety 'C17 H22 F N O4'
_chemical_formula_sum 'C17 H22 F N O4'
_chemical_formula_weight 323.36
_chemical_name_systematic 11-(2-fluorophenyl)-2,3,5,6-tetraoxa-11-azaspiro[bicyclo[5.3.1]undecane-4,1'-cyclohexane]
_space_group_crystal_system triclinic
_space_group_IT_number 2
_space_group_name_Hall '-P 1'
_space_group_name_H-M_alt 'P -1'
_symmetry_space_group_name_Hall '-P 1'
_symmetry_space_group_name_H-M 'P -1'
_atom_sites_solution_hydrogens geom
_atom_sites_solution_primary dual
_audit_creation_date 2019-02-11
_audit_creation_method
;
Olex2 1.2
(compiled 2018.05.29 svn.r3508 for OlexSys, GUI svn.r5506)
;
_audit_update_record
;
2019-03-25 deposited with the CCDC.    2019-09-23 downloaded from the CCDC.
;
_cell_angle_alpha 75.029(7)
_cell_angle_beta 80.670(6)
_cell_angle_gamma 88.090(6)
_cell_formula_units_Z 2
_cell_length_a 6.4738(3)
_cell_length_b 10.2056(9)
_cell_length_c 12.4931(10)
_cell_measurement_reflns_used 1778
_cell_measurement_temperature 293(2)
_cell_measurement_theta_max 28.1290
_cell_measurement_theta_min 3.0190
_cell_volume 786.81(10)
_computing_cell_refinement
;
CrysAlisPro, Agilent Technologies,
Version 1.171.37.35 (release 13-08-2014 CrysAlis171 .NET)
(compiled Aug 13 2014,18:06:01)
;
_computing_data_collection
;
CrysAlisPro, Agilent Technologies,
Version 1.171.37.35 (release 13-08-2014 CrysAlis171 .NET)
(compiled Aug 13 2014,18:06:01)
;
_computing_data_reduction
;
CrysAlisPro, Agilent Technologies,
Version 1.171.37.35 (release 13-08-2014 CrysAlis171 .NET)
(compiled Aug 13 2014,18:06:01)
;
_computing_molecular_graphics 'Olex2 (Dolomanov et al., 2009)'
_computing_publication_material 'Olex2 (Dolomanov et al., 2009)'
_computing_structure_refinement 'ShelXL (Sheldrick, 2015)'
_computing_structure_solution 'ShelXD (Sheldrick, 2008)'
_diffrn_ambient_temperature 293(2)
_diffrn_detector 'CCD plate'
_diffrn_detector_area_resol_mean 16.1709
_diffrn_detector_type Eos
_diffrn_measured_fraction_theta_full 1.000
_diffrn_measured_fraction_theta_max 1.000
_diffrn_measurement_details
;
#__ type_ start__ end____ width___ exp.time_
  1 omega  -39.00   29.00   1.0000    1.0000
omega____ theta____ kappa____ phi______ frames
    -       17.1042  -57.0000   30.0000 68

#__ type_ start__ end____ width___ exp.time_
  2 omega   -3.00   23.00   1.0000    1.0000
omega____ theta____ kappa____ phi______ frames
    -      -16.4011  -99.0000   30.0000 26

#__ type_ start__ end____ width___ exp.time_
  3 omega  -15.00   17.00   1.0000    1.0000
omega____ theta____ kappa____ phi______ frames
    -      -16.4011  -99.0000  -60.0000 32

#__ type_ start__ end____ width___ exp.time_
  4 omega   35.00   89.00   1.0000    1.0000
omega____ theta____ kappa____ phi______ frames
    -       17.1042 -156.0000 -114.0000 54

#__ type_ start__ end____ width___ exp.time_
  5 omega   33.00   89.00   1.0000    1.0000
omega____ theta____ kappa____ phi______ frames
    -       17.1042 -178.0000    0.0000 56

#__ type_ start__ end____ width___ exp.time_
  6 omega  -45.00   86.00   1.0000    1.0000
omega____ theta____ kappa____ phi______ frames
    -       17.1042    0.0000   60.0000 131
;
_diffrn_measurement_device 'four-circle diffractometer'
_diffrn_measurement_device_type 'Xcalibur, Eos'
_diffrn_measurement_method '\w scans'
_diffrn_orient_matrix_UB_11 -0.0122143000
_diffrn_orient_matrix_UB_12 0.0708934000
_diffrn_orient_matrix_UB_13 -0.0069965000
_diffrn_orient_matrix_UB_21 0.0047298000
_diffrn_orient_matrix_UB_22 0.0092013000
_diffrn_orient_matrix_UB_23 -0.0585988000
_diffrn_orient_matrix_UB_31 -0.1102624000
_diffrn_orient_matrix_UB_32 -0.0081079000
_diffrn_orient_matrix_UB_33 0.0077923000
_diffrn_radiation_monochromator graphite
_diffrn_radiation_probe x-ray
_diffrn_radiation_type MoK\a
_diffrn_radiation_wavelength 0.71073
_diffrn_reflns_av_R_equivalents 0.0213
_diffrn_reflns_av_unetI/netI 0.0407
_diffrn_reflns_Laue_measured_fraction_full 0.999
_diffrn_reflns_Laue_measured_fraction_max 0.843
_diffrn_reflns_limit_h_max 8
_diffrn_reflns_limit_h_min -8
_diffrn_reflns_limit_k_max 12
_diffrn_reflns_limit_k_min -12
_diffrn_reflns_limit_l_max 15
_diffrn_reflns_limit_l_min -15
_diffrn_reflns_number 6506
_diffrn_reflns_point_group_measured_fraction_full 0.999
_diffrn_reflns_point_group_measured_fraction_max 0.843
_diffrn_reflns_theta_full 25.242
_diffrn_reflns_theta_max 29.279
_diffrn_reflns_theta_min 2.319
_diffrn_source 'Enhance (Mo) X-ray Source'
_diffrn_source_type 'XCalibur E'
_exptl_absorpt_coefficient_mu 0.104
_exptl_absorpt_correction_T_max 1.00000
_exptl_absorpt_correction_T_min 0.65974
_exptl_absorpt_correction_type multi-scan
_exptl_absorpt_process_details
;
CrysAlisPro, Agilent Technologies,
Version 1.171.37.35 (release 13-08-2014 CrysAlis171 .NET)
(compiled Aug 13 2014,18:06:01)
Empirical absorption correction using spherical harmonics,
 implemented in SCALE3 ABSPACK scaling algorithm.
;
_exptl_crystal_colour orange
_exptl_crystal_density_diffrn 1.365
_exptl_crystal_description prizm
_exptl_crystal_F_000 344.0
_exptl_crystal_size_max 0.66
_exptl_crystal_size_mid 0.42
_exptl_crystal_size_min 0.38
_refine_diff_density_max 0.208
_refine_diff_density_min -0.282
_refine_diff_density_rms 0.071
_refine_ls_extinction_method none
_refine_ls_goodness_of_fit_ref 1.061
_refine_ls_hydrogen_treatment constr
_refine_ls_matrix_type full
_refine_ls_number_parameters 208
_refine_ls_number_reflns 3611
_refine_ls_number_restraints 0
_refine_ls_restrained_S_all 1.061
_refine_ls_R_factor_all 0.0764
_refine_ls_R_factor_gt 0.0503
_refine_ls_shift/su_max 0.000
_refine_ls_shift/su_mean 0.000
_refine_ls_structure_factor_coef Fsqd
_refine_ls_weighting_details 'w=1/[\s^2^(Fo^2^)+(0.0548P)^2^+0.0778P] where P=(Fo^2^+2Fc^2^)/3'
_refine_ls_weighting_scheme calc
_refine_ls_wR_factor_gt 0.1115
_refine_ls_wR_factor_ref 0.1303
_reflns_Friedel_coverage 0.000
_reflns_number_gt 2526
_reflns_number_total 3611
_reflns_threshold_expression 'I > 2\s(I)'
_cod_data_source_file c9ra06372b2.cif
_cod_data_source_block skr-135-3
_cod_original_cell_volume 786.81(11)
_cod_database_code 7234164
_shelxl_version_number 2013-4
_shelx_space_group_comment
;
The symmetry employed for this shelxl refinement is uniquely defined
by the following loop, which should always be used as a source of
symmetry information in preference to the above space-group names.
They are only intended as comments.
;
_olex2_refinement_description
;
1. Fixed Uiso
 At 1.2 times of:
  All C(H) groups, All C(H,H) groups
2.a Ternary CH refined with riding coordinates:
 C008(H008), C010(H010)
2.b Secondary CH2 refined with riding coordinates:
 C013(H01A,H01B), C014(H01C,H01D), C016(H01E,H01F), C017(H01G,H01H), C018(H01I,
 H01J), C020(H02A,H02B), C021(H02C,H02D), C023(H02E,H02F)
2.c Aromatic/amide H refined with riding coordinates:
 C007(H007), C015(H015), C019(H019), C022(H022)
;

loop_
_space_group_symop_operation_xyz
'x, y, z'
'-x, -y, -z'

loop_
_atom_site_label
_atom_site_type_symbol
_atom_site_fract_x
_atom_site_fract_y
_atom_site_fract_z
_atom_site_U_iso_or_equiv
_atom_site_adp_type
_atom_site_occupancy
_atom_site_site_symmetry_order
_atom_site_calc_flag
_atom_site_refinement_flags_posn
O001 O 0.40085(16) 0.80981(12) 0.15411(9) 0.0403(3) Uani 1 1 d .
O002 O 0.64578(16) 0.75358(12) 0.34102(9) 0.0385(3) Uani 1 1 d .
O003 O 0.28393(16) 0.72091(12) 0.25624(10) 0.0417(3) Uani 1 1 d .
O004 O 0.70832(15) 0.83418(11) 0.22576(9) 0.0357(3) Uani 1 1 d .
F005 F -0.02891(14) 1.03572(11) 0.37152(10) 0.0607(3) Uani 1 1 d .
N006 N 0.33976(19) 0.89463(14) 0.34549(11) 0.0360(3) Uani 1 1 d .
C007 C 0.5083(3) 1.11452(18) 0.24465(14) 0.0411(4) Uani 1 1 d .
H007 H 0.6369 1.0727 0.2332 0.049 Uiso 1 1 calc R
C008 C 0.5088(2) 0.83418(17) 0.40149(14) 0.0371(4) Uani 1 1 d .
H008 H 0.5907 0.9052 0.4157 0.045 Uiso 1 1 calc R
C009 C 0.3326(2) 1.03560(17) 0.29989(13) 0.0339(4) Uani 1 1 d .
C010 C 0.1898(2) 0.80470(17) 0.32769(15) 0.0384(4) Uani 1 1 d .
H010 H 0.0759 0.8574 0.2948 0.046 Uiso 1 1 calc R
C011 C 0.1469(2) 1.10606(18) 0.31353(15) 0.0414(4) Uani 1 1 d .
C012 C 0.6169(2) 0.77682(16) 0.15118(13) 0.0337(4) Uani 1 1 d .
C013 C 0.1014(3) 0.7026(2) 0.43549(16) 0.0494(5) Uani 1 1 d .
H01A H 0.0182 0.6355 0.4184 0.059 Uiso 1 1 calc R
H01B H 0.0103 0.7485 0.4836 0.059 Uiso 1 1 calc R
C014 C 0.6549(2) 0.62605(17) 0.17085(15) 0.0404(4) Uani 1 1 d .
H01C H 0.5842 0.5910 0.1211 0.048 Uiso 1 1 calc R
H01D H 0.5965 0.5805 0.2475 0.048 Uiso 1 1 calc R
C015 C 0.4955(3) 1.25391(19) 0.20647(16) 0.0493(5) Uani 1 1 d .
H015 H 0.6156 1.3044 0.1706 0.059 Uiso 1 1 calc R
C016 C 0.7202(3) 0.85677(18) 0.03584(14) 0.0414(4) Uani 1 1 d .
H01E H 0.7029 0.9530 0.0299 0.050 Uiso 1 1 calc R
H01F H 0.6520 0.8347 -0.0210 0.050 Uiso 1 1 calc R
C017 C 0.9913(3) 0.6738(2) 0.03434(17) 0.0534(5) Uani 1 1 d .
H01G H 1.1407 0.6571 0.0264 0.064 Uiso 1 1 calc R
H01H H 0.9367 0.6413 -0.0221 0.064 Uiso 1 1 calc R
C018 C 0.8873(3) 0.59585(18) 0.15007(16) 0.0448(4) Uani 1 1 d .
H01I H 0.9546 0.6198 0.2064 0.054 Uiso 1 1 calc R
H01J H 0.9059 0.4994 0.1574 0.054 Uiso 1 1 calc R
C019 C 0.1312(3) 1.24337(19) 0.27449(16) 0.0513(5) Uani 1 1 d .
H019 H 0.0024 1.2855 0.2841 0.062 Uiso 1 1 calc R
C020 C 0.4287(3) 0.7331(2) 0.51168(15) 0.0483(5) Uani 1 1 d .
H02A H 0.3599 0.7815 0.5647 0.058 Uiso 1 1 calc R
H02B H 0.5463 0.6849 0.5424 0.058 Uiso 1 1 calc R
C021 C 0.9536(3) 0.82482(19) 0.01474(16) 0.0476(5) Uani 1 1 d .
H02C H 1.0120 0.8702 -0.0620 0.057 Uiso 1 1 calc R
H02D H 1.0252 0.8596 0.0643 0.057 Uiso 1 1 calc R
C022 C 0.3078(3) 1.3188(2) 0.22079(17) 0.0541(5) Uani 1 1 d .
H022 H 0.3001 1.4125 0.1945 0.065 Uiso 1 1 calc R
C023 C 0.2758(3) 0.6315(2) 0.49734(17) 0.0535(5) Uani 1 1 d .
H02E H 0.2147 0.5764 0.5706 0.064 Uiso 1 1 calc R
H02F H 0.3505 0.5718 0.4555 0.064 Uiso 1 1 calc R

loop_
_atom_site_aniso_label
_atom_site_aniso_U_11
_atom_site_aniso_U_22
_atom_site_aniso_U_33
_atom_site_aniso_U_23
_atom_site_aniso_U_13
_atom_site_aniso_U_12
O001 0.0321(6) 0.0467(7) 0.0430(7) -0.0093(6) -0.0126(5) 0.0023(5)
O002 0.0358(6) 0.0446(7) 0.0369(6) -0.0111(5) -0.0122(5) 0.0104(5)
O003 0.0343(6) 0.0409(7) 0.0519(7) -0.0149(6) -0.0069(5) -0.0058(5)
O004 0.0327(6) 0.0387(7) 0.0395(6) -0.0150(5) -0.0085(5) -0.0003(5)
F005 0.0350(6) 0.0556(7) 0.0807(8) -0.0080(6) 0.0054(5) 0.0077(5)
N006 0.0285(7) 0.0374(8) 0.0454(8) -0.0121(6) -0.0133(6) 0.0036(5)
C007 0.0354(9) 0.0473(11) 0.0439(10) -0.0179(8) -0.0056(7) 0.0001(7)
C008 0.0311(8) 0.0437(10) 0.0419(9) -0.0162(8) -0.0140(7) 0.0067(7)
C009 0.0332(8) 0.0375(9) 0.0337(8) -0.0114(7) -0.0100(6) 0.0035(6)
C010 0.0285(8) 0.0400(9) 0.0493(10) -0.0135(8) -0.0107(7) 0.0021(7)
C011 0.0338(9) 0.0446(10) 0.0440(10) -0.0089(8) -0.0058(7) 0.0043(7)
C012 0.0314(8) 0.0353(9) 0.0394(9) -0.0142(7) -0.0131(7) 0.0026(6)
C013 0.0366(10) 0.0529(12) 0.0559(12) -0.0091(10) -0.0068(8) -0.0039(8)
C014 0.0445(10) 0.0345(9) 0.0454(10) -0.0128(8) -0.0126(8) -0.0007(7)
C015 0.0521(11) 0.0472(12) 0.0483(11) -0.0113(9) -0.0063(8) -0.0121(9)
C016 0.0481(10) 0.0365(10) 0.0414(10) -0.0105(8) -0.0117(8) 0.0023(7)
C017 0.0536(11) 0.0533(12) 0.0563(12) -0.0234(10) -0.0041(9) 0.0117(9)
C018 0.0489(10) 0.0351(10) 0.0548(11) -0.0175(8) -0.0129(8) 0.0101(7)
C019 0.0498(11) 0.0463(11) 0.0570(12) -0.0105(9) -0.0135(9) 0.0147(8)
C020 0.0455(10) 0.0607(12) 0.0387(10) -0.0104(9) -0.0126(8) 0.0110(9)
C021 0.0462(10) 0.0489(11) 0.0444(10) -0.0103(9) 0.0002(8) -0.0007(8)
C022 0.0652(13) 0.0395(11) 0.0573(12) -0.0076(9) -0.0178(10) 0.0064(9)
C023 0.0531(11) 0.0505(12) 0.0502(11) -0.0006(9) -0.0087(9) 0.0006(9)

loop_
_atom_type_symbol
_atom_type_description
_atom_type_scat_dispersion_real
_atom_type_scat_dispersion_imag
_atom_type_scat_source
C C 0.0033 0.0016 'International Tables Vol C Tables 4.2.6.8 and 6.1.1.4'
H H 0.0000 0.0000 'International Tables Vol C Tables 4.2.6.8 and 6.1.1.4'
N N 0.0061 0.0033 'International Tables Vol C Tables 4.2.6.8 and 6.1.1.4'
O O 0.0106 0.0060 'International Tables Vol C Tables 4.2.6.8 and 6.1.1.4'
F F 0.0171 0.0103 'International Tables Vol C Tables 4.2.6.8 and 6.1.1.4'

loop_
_geom_angle_atom_site_label_1
_geom_angle_atom_site_label_2
_geom_angle_atom_site_label_3
_geom_angle
C012 O001 O003 107.87(11)
C008 O002 O004 108.56(11)
C010 O003 O001 108.09(11)
C012 O004 O002 109.38(10)
C008 N006 C010 117.33(13)
C009 N006 C008 121.08(13)
C009 N006 C010 121.29(13)
C015 C007 C009 121.30(16)
O002 C008 C020 103.11(13)
N006 C008 O002 113.94(13)
N006 C008 C020 111.21(13)
C007 C009 N006 123.40(14)
C011 C009 N006 120.85(14)
C011 C009 C007 115.66(16)
O003 C010 C013 103.39(14)
N006 C010 O003 112.08(12)
N006 C010 C013 111.94(15)
F005 C011 C009 118.66(15)
F005 C011 C019 117.65(15)
C019 C011 C009 123.67(16)
O001 C012 O004 111.25(12)
O001 C012 C014 112.52(13)
O001 C012 C016 104.19(13)
O004 C012 C014 112.42(13)
O004 C012 C016 103.30(12)
C014 C012 C016 112.51(14)
C010 C013 C023 111.26(14)
C012 C014 C018 111.26(13)
C022 C015 C007 120.87(17)
C012 C016 C021 111.24(14)
C021 C017 C018 111.65(15)
C017 C018 C014 111.82(15)
C011 C019 C022 119.33(17)
C008 C020 C023 111.95(15)
C017 C021 C016 111.78(14)
C015 C022 C019 119.16(18)
C020 C023 C013 111.43(16)

loop_
_geom_bond_atom_site_label_1
_geom_bond_atom_site_label_2
_geom_bond_distance
O001 O003 1.4692(15)
O001 C012 1.4249(18)
O002 O004 1.4613(15)
O002 C008 1.4453(18)
O003 C010 1.443(2)
O004 C012 1.4298(18)
F005 C011 1.3619(18)
N006 C008 1.431(2)
N006 C009 1.406(2)
N006 C010 1.438(2)
C007 C009 1.392(2)
C007 C015 1.383(2)
C008 C020 1.516(2)
C009 C011 1.389(2)
C010 C013 1.514(2)
C011 C019 1.366(2)
C012 C014 1.512(2)
C012 C016 1.518(2)
C013 C023 1.529(3)
C014 C018 1.520(2)
C015 C022 1.372(3)
C016 C021 1.530(2)
C017 C018 1.517(3)
C017 C021 1.515(3)
C019 C022 1.376(3)
C020 C023 1.520(3)
